data_4319627
loop_
_publ_author_name
'Markus Gl\"ockle'
'Klaus H\"ubler'
'Hans-J\"urgen K\"ummerer'
'Gert Denninger'
'Wolfgang Kaim'

_publ_contact_author
;
   Prof. Dr. W. Kaim
   Institut f\"ur Anorganische Chemie
   Universit\"at Stuttgart
   Pfaffenwaldring 55
   D-70550 Stuttgart
   Germany
;
_publ_contact_author_email kaim@iac.uni-stuttgart.de
_publ_contact_author_fax '049 711 685-4165'
_publ_contact_author_phone '049 711 685-4171'
_publ_section_title
;
 Dicopper(I) Complexes with Reduced States of
 3,6-Bis(2'-pyrimidyl)-1,2,4,5-tetrazine: Crystal Structures and
 Spectroscopic Properties of the Free Ligand, a Radical Species, and a
 Complex of the 1,4-Dihydro Form
;
_journal_name_full 'Inorganic Chemistry'
_journal_page_first 2263
_journal_page_last 2269
_journal_paper_doi 10.1021/ic001228q
_journal_volume 40
_journal_year 2001
_chemical_formula_sum 'C84 H70 B Cl4 Cu2 F4 N8 P4'
_chemical_formula_weight 1671.05
_chemical_name_common '{(mu-bmtz)[Cu(Ph3)2]2}(BF4) . 2 CH2Cl2'
_chemical_name_systematic
;
(mu-(3,6-bis(2'-pyrimidyl)-1,2,4,5-tetrazine))bis[bis(triphenylphosphane)
copper(I)] tetrafluoroborate-di-dichloromethane solvate
;
_space_group_IT_number 15
_symmetry_cell_setting monoclinic
_symmetry_space_group_name_Hall '-C 2yc'
_symmetry_space_group_name_H-M 'C 1 2/c 1'
_atom_sites_solution_hydrogens geom
_atom_sites_solution_primary direct
_atom_sites_solution_secondary difmap
_audit_creation_method SHELXL-97
_cell_angle_alpha 90.00
_cell_angle_beta 133.506(14)
_cell_angle_gamma 90.00
_cell_formula_units_Z 4
_cell_length_a 26.215(7)
_cell_length_b 22.122(6)
_cell_length_c 18.114(5)
_cell_measurement_reflns_used 56
_cell_measurement_temperature 173(2)
_cell_measurement_theta_max 12.353
_cell_measurement_theta_min 4.790
_cell_volume 7619(4)
_computing_structure_refinement 'SHELXL-97 (Sheldrick, 1997)'
_computing_structure_solution 'SHELXS-97 (Sheldrick, 1990)'
_diffrn_ambient_temperature 173(2)
_diffrn_measured_fraction_theta_full 1.000
_diffrn_measured_fraction_theta_max 1.000
_diffrn_radiation_monochromator graphite
_diffrn_radiation_source 'fine-focus sealed tube'
_diffrn_radiation_type MoK\a
_diffrn_radiation_wavelength 0.71073
_diffrn_reflns_av_R_equivalents 0.0688
_diffrn_reflns_av_sigmaI/netI 0.1218
_diffrn_reflns_limit_h_max 32
_diffrn_reflns_limit_h_min -28
_diffrn_reflns_limit_k_max 27
_diffrn_reflns_limit_k_min -5
_diffrn_reflns_limit_l_max 16
_diffrn_reflns_limit_l_min -22
_diffrn_reflns_number 8443
_diffrn_reflns_theta_full 26.00
_diffrn_reflns_theta_max 26.00
_diffrn_reflns_theta_min 2.14
_diffrn_standards_interval_count 98
_diffrn_standards_number 2
_exptl_absorpt_coefficient_mu 0.845
_exptl_crystal_colour 'deep red'
_exptl_crystal_density_diffrn 1.457
_exptl_crystal_density_method 'not measured'
_exptl_crystal_description rods
_exptl_crystal_F_000 3428
_exptl_crystal_size_max 0.60
_exptl_crystal_size_mid 0.20
_exptl_crystal_size_min 0.20
_refine_diff_density_max 1.631
_refine_diff_density_min -1.390
_refine_diff_density_rms 0.114
_refine_ls_extinction_method none
_refine_ls_goodness_of_fit_ref 1.008
_refine_ls_hydrogen_treatment mixed
_refine_ls_matrix_type full
_refine_ls_number_parameters 578
_refine_ls_number_reflns 7491
_refine_ls_number_restraints 39
_refine_ls_restrained_S_all 1.084
_refine_ls_R_factor_all 0.1495
_refine_ls_R_factor_gt 0.0763
_refine_ls_shift/su_max 0.141
_refine_ls_shift/su_mean 0.002
_refine_ls_structure_factor_coef Fsqd
_refine_ls_weighting_details 'calc w=1/[\s^2^(Fo^2^)+(0.0948P)^2^+40.8497P] where P=(Fo^2^+2Fc^2^)/3'
_refine_ls_weighting_scheme calc
_refine_ls_wR_factor_gt 0.1741
_refine_ls_wR_factor_ref 0.2168
_reflns_number_gt 4224
_reflns_number_total 7491
_reflns_threshold_expression >2sigma(I)
_cod_data_source_file ic001228q_2.cif
_cod_data_source_block {(mu-bmtz)[Cu(Ph3)2]2}(BF4).2CH2Cl2
_cod_depositor_comments
;
The following automatic conversions were performed:
data name '_publ_contact_autor' replaced with '_publ_contact_author'
as specified in the replacement file
'/home/antanas/src/cod-tools/trunk/data/replacement-values/replacement_tags.lst'.

Automatic conversion script
Id: cif_correct_tags 4998 2017-03-02 13:24:31Z antanas 
;
_cod_original_cell_volume 7619(3)
_cod_database_code 4319627

loop_
_symmetry_equiv_pos_as_xyz
'x, y, z'
'-x, y, -z+1/2'
'x+1/2, y+1/2, z'
'-x+1/2, y+1/2, -z+1/2'
'-x, -y, -z'
'x, -y, z-1/2'
'-x+1/2, -y+1/2, -z'
'x+1/2, -y+1/2, z-1/2'

loop_
_atom_site_label
_atom_site_type_symbol
_atom_site_fract_x
_atom_site_fract_y
_atom_site_fract_z
_atom_site_U_iso_or_equiv
_atom_site_adp_type
_atom_site_occupancy
_atom_site_symmetry_multiplicity
_atom_site_calc_flag
_atom_site_refinement_flags
_atom_site_disorder_assembly
_atom_site_disorder_group
Cu Cu 0.24483(4) 0.25324(4) 0.81059(6) 0.0223(2) Uani 1 1 d . . .
N1 N 0.3514(3) 0.2751(3) 0.9420(4) 0.0242(13) Uani 1 1 d . . .
N2 N 0.2447(3) 0.2462(3) 0.9202(4) 0.0219(12) Uani 1 1 d . . .
N3 N 0.1851(3) 0.2377(3) 0.9030(4) 0.0231(13) Uani 1 1 d . . .
N4 N 0.4295(3) 0.2614(3) 1.1209(4) 0.0290(14) Uani 1 1 d . . .
C1 C 0.4064(4) 0.2834(3) 0.9524(6) 0.0308(17) Uani 1 1 d . . .
H1 H 0.396(4) 0.298(3) 0.889(6) 0.037 Uiso 1 1 d . . .
C2 C 0.4731(4) 0.2817(4) 1.0449(6) 0.0305(17) Uani 1 1 d . . .
H2 H 0.506(4) 0.289(4) 1.044(6) 0.037 Uiso 1 1 d . . .
C3 C 0.4834(4) 0.2688(4) 1.1292(6) 0.0331(18) Uani 1 1 d . . .
H3 H 0.529(4) 0.271(4) 1.194(6) 0.040 Uiso 1 1 d . . .
C5 C 0.3663(4) 0.2653(3) 1.0285(5) 0.0237(15) Uani 1 1 d . . .
C6 C 0.3046(3) 0.2572(3) 1.0149(5) 0.0220(14) Uani 1 1 d . . .
P1 P 0.18410(9) 0.33061(8) 0.70431(13) 0.0231(4) Uani 1 1 d . . .
C11 C 0.2471(4) 0.3770(3) 0.7189(5) 0.0274(16) Uani 1 1 d . . .
C12 C 0.2576(4) 0.3724(4) 0.6541(6) 0.0314(17) Uani 1 1 d . . .
H12 H 0.230(4) 0.346(4) 0.605(6) 0.038 Uiso 1 1 d . . .
C13 C 0.3126(4) 0.4015(4) 0.6760(7) 0.039(2) Uani 1 1 d . . .
H13 H 0.318(4) 0.405(4) 0.629(6) 0.047 Uiso 1 1 d . . .
C14 C 0.3564(5) 0.4377(5) 0.7603(8) 0.049(3) Uani 1 1 d . . .
H14 H 0.390(5) 0.450(4) 0.782(8) 0.059 Uiso 1 1 d . . .
C15 C 0.3462(4) 0.4427(4) 0.8244(7) 0.043(2) Uani 1 1 d . . .
H15 H 0.375(5) 0.466(4) 0.890(7) 0.052 Uiso 1 1 d . . .
C16 C 0.2920(4) 0.4127(4) 0.8044(6) 0.0318(18) Uani 1 1 d . . .
H16 H 0.279(4) 0.413(4) 0.839(6) 0.038 Uiso 1 1 d . . .
C21 C 0.1435(4) 0.3823(3) 0.7290(5) 0.0241(15) Uani 1 1 d . . .
C22 C 0.1357(4) 0.4433(4) 0.7075(6) 0.0316(17) Uani 1 1 d . . .
H22 H 0.153(4) 0.457(4) 0.679(6) 0.038 Uiso 1 1 d . . .
C23 C 0.1048(4) 0.4805(4) 0.7277(6) 0.0368(19) Uani 1 1 d . . .
H23 H 0.102(4) 0.522(4) 0.712(6) 0.044 Uiso 1 1 d . . .
C24 C 0.0832(4) 0.4580(4) 0.7720(6) 0.040(2) Uani 1 1 d . . .
H24 H 0.066(5) 0.479(4) 0.787(7) 0.048 Uiso 1 1 d . . .
C25 C 0.0897(5) 0.3978(4) 0.7934(7) 0.042(2) Uani 1 1 d . . .
H25 H 0.074(5) 0.377(4) 0.819(6) 0.050 Uiso 1 1 d . . .
C26 C 0.1203(4) 0.3603(4) 0.7722(6) 0.0309(17) Uani 1 1 d . . .
H26 H 0.123(4) 0.321(4) 0.780(6) 0.037 Uiso 1 1 d . . .
C31 C 0.1151(4) 0.3169(3) 0.5676(5) 0.0255(16) Uani 1 1 d . . .
C32 C 0.1118(4) 0.2607(4) 0.5328(5) 0.0319(18) Uani 1 1 d . . .
H32 H 0.146(4) 0.234(4) 0.571(6) 0.038 Uiso 1 1 d . . .
C33 C 0.0592(5) 0.2461(5) 0.4307(6) 0.043(2) Uani 1 1 d . . .
H33 H 0.063(5) 0.209(4) 0.420(7) 0.051 Uiso 1 1 d . . .
C34 C 0.0098(5) 0.2876(5) 0.3645(7) 0.052(3) Uani 1 1 d . . .
H34 H -0.022(5) 0.280(4) 0.293(7) 0.063 Uiso 1 1 d . . .
C35 C 0.0146(5) 0.3438(6) 0.3987(7) 0.060(3) Uani 1 1 d . . .
H35 H -0.021(5) 0.370(5) 0.350(8) 0.073 Uiso 1 1 d . . .
C36 C 0.0656(5) 0.3585(5) 0.4999(7) 0.052(3) Uani 1 1 d . . .
H36 H 0.063(5) 0.396(5) 0.515(7) 0.062 Uiso 1 1 d . . .
P2 P 0.25135(10) 0.16284(8) 0.76200(13) 0.0231(4) Uani 1 1 d . . .
C41 C 0.2789(4) 0.1631(3) 0.6935(5) 0.0272(16) Uani 1 1 d . . .
C42 C 0.2876(5) 0.1113(4) 0.6613(6) 0.038(2) Uani 1 1 d . . .
H42 H 0.279(5) 0.073(4) 0.671(7) 0.045 Uiso 1 1 d . . .
C43 C 0.3137(5) 0.1143(5) 0.6170(7) 0.045(2) Uani 1 1 d . . .
H43 H 0.315(5) 0.081(4) 0.595(7) 0.054 Uiso 1 1 d . . .
C44 C 0.3328(5) 0.1695(5) 0.6055(6) 0.043(2) Uani 1 1 d . . .
H44 H 0.358(5) 0.166(4) 0.589(7) 0.052 Uiso 1 1 d . . .
C45 C 0.3244(4) 0.2209(5) 0.6374(6) 0.040(2) Uani 1 1 d . . .
H45 H 0.336(4) 0.264(4) 0.629(7) 0.048 Uiso 1 1 d . . .
C46 C 0.2974(4) 0.2178(4) 0.6811(6) 0.0316(17) Uani 1 1 d . . .
H46 H 0.290(4) 0.254(4) 0.700(6) 0.038 Uiso 1 1 d . . .
C51 C 0.3131(4) 0.1085(3) 0.8628(5) 0.0242(15) Uani 1 1 d . . .
C52 C 0.2939(4) 0.0559(4) 0.8784(6) 0.0292(17) Uani 1 1 d . . .
H52 H 0.255(4) 0.047(4) 0.841(6) 0.035 Uiso 1 1 d . . .
C53 C 0.3425(4) 0.0172(4) 0.9565(6) 0.0364(19) Uani 1 1 d . . .
H53 H 0.325(4) -0.020(4) 0.966(6) 0.044 Uiso 1 1 d . . .
C54 C 0.4122(4) 0.0311(4) 1.0202(6) 0.0348(19) Uani 1 1 d . . .
H54 H 0.440(4) 0.006(4) 1.071(6) 0.042 Uiso 1 1 d . . .
C55 C 0.4332(4) 0.0831(4) 1.0063(6) 0.041(2) Uani 1 1 d . . .
H55 H 0.479(5) 0.097(4) 1.052(7) 0.049 Uiso 1 1 d . . .
C56 C 0.3837(4) 0.1216(4) 0.9277(6) 0.0368(19) Uani 1 1 d . . .
H56 H 0.397(4) 0.157(4) 0.917(6) 0.044 Uiso 1 1 d . . .
C61 C 0.1668(4) 0.1254(3) 0.6832(5) 0.0253(15) Uani 1 1 d . . .
C62 C 0.1385(4) 0.1198(4) 0.7241(6) 0.0327(18) Uani 1 1 d . . .
H62 H 0.163(4) 0.132(4) 0.789(6) 0.039 Uiso 1 1 d . . .
C63 C 0.0744(4) 0.0942(4) 0.6711(7) 0.038(2) Uani 1 1 d . . .
H63 H 0.058(5) 0.097(4) 0.697(7) 0.045 Uiso 1 1 d . . .
C64 C 0.0366(4) 0.0750(4) 0.5724(7) 0.045(2) Uani 1 1 d . . .
H64 H -0.006(5) 0.063(4) 0.538(7) 0.054 Uiso 1 1 d . . .
C65 C 0.0630(5) 0.0817(4) 0.5296(7) 0.044(2) Uani 1 1 d . . .
H65 H 0.033(5) 0.064(4) 0.456(7) 0.053 Uiso 1 1 d . . .
C66 C 0.1283(4) 0.1062(4) 0.5836(6) 0.0335(18) Uani 1 1 d . . .
H66 H 0.148(4) 0.108(4) 0.560(6) 0.040 Uiso 1 1 d . . .
C01 C 0.1411(5) 0.9757(5) 0.4251(8) 0.063(3) Uani 1 1 d . . .
H011 H 0.1243 0.9908 0.3613 0.076 Uiso 1 1 calc R . .
H012 H 0.1332 1.0071 0.4539 0.076 Uiso 1 1 calc R . .
Cl01 Cl 0.09319(14) 0.91292(14) 0.4013(2) 0.0779(9) Uani 1 1 d . . .
Cl02 Cl 0.22826(14) 0.96212(17) 0.5057(2) 0.0842(10) Uani 1 1 d . . .
B B 0.5000 0.4085(5) 0.7500 0.096(8) Uani 1 2 d SD . .
F1 F 0.4862(6) 0.4510(5) 0.7921(8) 0.108(3) Uiso 0.670(9) 1 d PD A 1
F2 F 0.4398(4) 0.3837(5) 0.6736(7) 0.108(3) Uiso 0.670(9) 1 d PD A 1
F1A F 0.5388(9) 0.3675(7) 0.7468(16) 0.108(3) Uiso 0.330(9) 1 d PD A 2
F2A F 0.5412(9) 0.4375(7) 0.8364(7) 0.108(3) Uiso 0.330(9) 1 d PD A 2

loop_
_atom_site_aniso_label
_atom_site_aniso_U_11
_atom_site_aniso_U_22
_atom_site_aniso_U_33
_atom_site_aniso_U_23
_atom_site_aniso_U_13
_atom_site_aniso_U_12
Cu 0.0238(4) 0.0283(5) 0.0169(4) -0.0012(4) 0.0148(4) -0.0013(4)
N1 0.026(3) 0.030(3) 0.022(3) 0.001(3) 0.018(3) 0.000(3)
N2 0.019(3) 0.029(3) 0.016(3) -0.005(3) 0.011(2) -0.006(3)
N3 0.023(3) 0.032(4) 0.016(3) 0.004(2) 0.014(2) -0.002(2)
N4 0.021(3) 0.043(4) 0.017(3) -0.001(3) 0.011(3) 0.002(3)
C1 0.038(4) 0.032(4) 0.035(4) -0.001(3) 0.030(4) -0.005(3)
C2 0.023(4) 0.039(5) 0.032(4) -0.002(3) 0.020(4) -0.005(3)
C3 0.025(4) 0.045(5) 0.026(4) -0.001(3) 0.016(4) -0.003(3)
C5 0.023(4) 0.028(4) 0.020(3) 0.002(3) 0.015(3) 0.002(3)
C6 0.026(4) 0.025(4) 0.020(3) 0.000(3) 0.018(3) -0.002(3)
P1 0.0235(9) 0.0284(10) 0.0195(9) -0.0002(8) 0.0156(8) -0.0001(8)
C11 0.022(4) 0.033(4) 0.021(4) 0.006(3) 0.013(3) 0.003(3)
C12 0.029(4) 0.032(4) 0.030(4) -0.006(3) 0.019(4) -0.005(3)
C13 0.033(5) 0.045(5) 0.047(5) 0.012(4) 0.030(4) 0.004(4)
C14 0.026(5) 0.051(6) 0.060(6) 0.008(5) 0.026(5) -0.007(4)
C15 0.032(5) 0.045(5) 0.041(5) -0.007(4) 0.021(4) -0.008(4)
C16 0.029(4) 0.036(4) 0.034(4) -0.002(4) 0.023(4) -0.002(3)
C21 0.021(4) 0.033(4) 0.015(3) 0.000(3) 0.012(3) 0.003(3)
C22 0.026(4) 0.039(5) 0.034(4) -0.004(4) 0.022(4) -0.002(3)
C23 0.029(4) 0.030(4) 0.035(4) -0.004(4) 0.016(4) 0.006(4)
C24 0.030(4) 0.058(6) 0.032(4) -0.007(4) 0.021(4) 0.010(4)
C25 0.041(5) 0.061(6) 0.044(5) 0.002(4) 0.037(5) 0.007(4)
C26 0.027(4) 0.037(4) 0.033(4) 0.000(4) 0.023(4) -0.005(3)
C31 0.021(4) 0.038(4) 0.018(3) 0.003(3) 0.013(3) 0.001(3)
C32 0.034(4) 0.032(5) 0.019(3) -0.001(3) 0.014(3) -0.004(3)
C33 0.044(5) 0.049(5) 0.021(4) 0.000(4) 0.017(4) -0.009(5)
C34 0.037(5) 0.089(8) 0.021(4) -0.011(5) 0.016(4) 0.001(5)
C35 0.041(6) 0.092(9) 0.021(4) 0.011(5) 0.011(4) 0.032(5)
C36 0.052(6) 0.058(6) 0.032(5) -0.001(4) 0.023(5) 0.025(5)
P2 0.0229(9) 0.0268(10) 0.0184(9) -0.0018(7) 0.0137(8) -0.0011(8)
C41 0.027(4) 0.035(4) 0.025(4) -0.004(3) 0.020(3) 0.002(3)
C42 0.041(5) 0.042(5) 0.030(4) -0.003(4) 0.024(4) 0.003(4)
C43 0.049(6) 0.057(6) 0.034(5) -0.007(4) 0.031(5) 0.008(5)
C44 0.037(5) 0.075(7) 0.028(4) 0.003(4) 0.026(4) 0.008(5)
C45 0.038(5) 0.056(6) 0.031(4) 0.007(4) 0.026(4) 0.003(4)
C46 0.031(4) 0.040(5) 0.024(4) 0.008(3) 0.019(4) 0.010(4)
C51 0.029(4) 0.022(4) 0.023(4) -0.004(3) 0.019(3) -0.004(3)
C52 0.023(4) 0.036(4) 0.024(4) 0.004(3) 0.015(3) 0.003(3)
C53 0.040(5) 0.028(4) 0.043(5) 0.005(4) 0.030(4) 0.001(4)
C54 0.030(4) 0.038(5) 0.023(4) 0.004(3) 0.014(4) 0.009(4)
C55 0.020(4) 0.046(5) 0.032(4) 0.012(4) 0.008(4) 0.001(4)
C56 0.027(4) 0.036(5) 0.039(5) 0.005(4) 0.020(4) -0.001(4)
C61 0.027(4) 0.022(4) 0.023(4) -0.002(3) 0.015(3) 0.000(3)
C62 0.023(4) 0.036(5) 0.028(4) 0.002(4) 0.013(4) 0.000(3)
C63 0.025(4) 0.038(5) 0.045(5) 0.003(4) 0.022(4) 0.005(4)
C64 0.022(4) 0.036(5) 0.053(6) -0.003(4) 0.017(4) -0.003(4)
C65 0.042(5) 0.032(5) 0.031(5) -0.004(4) 0.015(4) 0.001(4)
C66 0.038(5) 0.033(4) 0.028(4) -0.002(3) 0.022(4) -0.001(3)
C01 0.057(6) 0.050(6) 0.068(7) 0.012(5) 0.037(6) -0.001(5)
Cl01 0.0458(15) 0.085(2) 0.0724(19) 0.0231(16) 0.0292(14) -0.0150(14)
Cl02 0.0447(15) 0.129(3) 0.0640(18) 0.0072(18) 0.0319(14) -0.0184(17)
B 0.026(9) 0.14(2) 0.070(13) 0.000 0.014(9) 0.000

loop_
_atom_type_symbol
_atom_type_description
_atom_type_scat_dispersion_real
_atom_type_scat_dispersion_imag
_atom_type_scat_source
C C 0.0033 0.0016 'International Tables Vol C Tables 4.2.6.8 and 6.1.1.4'
H H 0.0000 0.0000 'International Tables Vol C Tables 4.2.6.8 and 6.1.1.4'
B B 0.0013 0.0007 'International Tables Vol C Tables 4.2.6.8 and 6.1.1.4'
N N 0.0061 0.0033 'International Tables Vol C Tables 4.2.6.8 and 6.1.1.4'
F F 0.0171 0.0103 'International Tables Vol C Tables 4.2.6.8 and 6.1.1.4'
P P 0.1023 0.0942 'International Tables Vol C Tables 4.2.6.8 and 6.1.1.4'
Cu Cu 0.3201 1.2651 'International Tables Vol C Tables 4.2.6.8 and 6.1.1.4'
Cl Cl 0.1484 0.1585 'International Tables Vol C Tables 4.2.6.8 and 6.1.1.4'

loop_
_geom_angle_atom_site_label_1
_geom_angle_atom_site_label_2
_geom_angle_atom_site_label_3
_geom_angle
_geom_angle_site_symmetry_1
_geom_angle_site_symmetry_3
_geom_angle_publ_flag
N2 Cu N1 78.8(2) . . ?
N2 Cu P1 115.53(18) . . ?
N1 Cu P1 113.50(17) . . ?
N2 Cu P2 112.00(18) . . ?
N1 Cu P2 104.19(17) . . ?
P1 Cu P2 123.36(8) . . ?
C1 N1 C5 116.1(6) . . ?
C1 N1 Cu 130.4(5) . . ?
C5 N1 Cu 111.7(4) . . ?
C6 N2 N3 117.7(5) . . ?
C6 N2 Cu 117.5(4) . . ?
N3 N2 Cu 124.3(4) . . ?
C6 N3 N2 114.4(5) 7_557 . ?
C5 N4 C3 116.5(6) . . ?
N1 C1 C2 121.3(7) . . ?
N1 C1 H1 118(4) . . ?
C2 C1 H1 120(4) . . ?
C1 C2 C3 118.4(7) . . ?
C1 C2 H2 115(5) . . ?
C3 C2 H2 127(5) . . ?
N4 C3 C2 121.2(7) . . ?
N4 C3 H3 120(5) . . ?
C2 C3 H3 118(5) . . ?
N4 C5 N1 126.3(6) . . ?
N4 C5 C6 118.7(6) . . ?
N1 C5 C6 114.9(6) . . ?
N3 C6 N2 127.9(6) 7_557 . ?
N3 C6 C5 117.0(6) 7_557 . ?
N2 C6 C5 115.1(5) . . ?
C11 P1 C21 103.8(3) . . ?
C11 P1 C31 104.2(3) . . ?
C21 P1 C31 103.8(3) . . ?
C11 P1 Cu 105.9(2) . . ?
C21 P1 Cu 117.6(2) . . ?
C31 P1 Cu 119.8(3) . . ?
C16 C11 C12 118.7(7) . . ?
C16 C11 P1 118.7(6) . . ?
C12 C11 P1 122.1(6) . . ?
C13 C12 C11 120.5(8) . . ?
C13 C12 H12 125(5) . . ?
C11 C12 H12 114(5) . . ?
C12 C13 C14 120.4(8) . . ?
C12 C13 H13 124(5) . . ?
C14 C13 H13 114(5) . . ?
C15 C14 C13 119.4(8) . . ?
C15 C14 H14 114(8) . . ?
C13 C14 H14 125(8) . . ?
C14 C15 C16 120.7(8) . . ?
C14 C15 H15 128(5) . . ?
C16 C15 H15 111(5) . . ?
C15 C16 C11 120.2(8) . . ?
C15 C16 H16 129(5) . . ?
C11 C16 H16 111(5) . . ?
C26 C21 C22 118.1(7) . . ?
C26 C21 P1 118.9(6) . . ?
C22 C21 P1 123.0(6) . . ?
C23 C22 C21 120.9(8) . . ?
C23 C22 H22 124(5) . . ?
C21 C22 H22 115(5) . . ?
C24 C23 C22 120.0(8) . . ?
C24 C23 H23 124(5) . . ?
C22 C23 H23 116(5) . . ?
C23 C24 C25 120.5(8) . . ?
C23 C24 H24 123(7) . . ?
C25 C24 H24 117(7) . . ?
C24 C25 C26 119.3(8) . . ?
C24 C25 H25 129(6) . . ?
C26 C25 H25 112(6) . . ?
C21 C26 C25 121.2(8) . . ?
C21 C26 H26 116(5) . . ?
C25 C26 H26 123(5) . . ?
C36 C31 C32 118.8(7) . . ?
C36 C31 P1 123.4(6) . . ?
C32 C31 P1 117.8(5) . . ?
C31 C32 C33 121.0(8) . . ?
C31 C32 H32 122(5) . . ?
C33 C32 H32 116(5) . . ?
C34 C33 C32 119.6(9) . . ?
C34 C33 H33 129(6) . . ?
C32 C33 H33 111(6) . . ?
C33 C34 C35 119.1(9) . . ?
C33 C34 H34 119(6) . . ?
C35 C34 H34 120(6) . . ?
C34 C35 C36 121.8(9) . . ?
C34 C35 H35 115(7) . . ?
C36 C35 H35 123(7) . . ?
C31 C36 C35 119.5(9) . . ?
C31 C36 H36 126(6) . . ?
C35 C36 H36 115(6) . . ?
C61 P2 C41 108.0(3) . . ?
C61 P2 C51 104.4(3) . . ?
C41 P2 C51 100.9(3) . . ?
C61 P2 Cu 109.6(2) . . ?
C41 P2 Cu 116.1(3) . . ?
C51 P2 Cu 116.8(2) . . ?
C42 C41 C46 118.7(7) . . ?
C42 C41 P2 123.3(6) . . ?
C46 C41 P2 117.7(6) . . ?
C43 C42 C41 120.4(9) . . ?
C43 C42 H42 116(6) . . ?
C41 C42 H42 123(6) . . ?
C42 C43 C44 120.4(9) . . ?
C42 C43 H43 116(7) . . ?
C44 C43 H43 124(7) . . ?
C45 C44 C43 119.5(8) . . ?
C45 C44 H44 126(6) . . ?
C43 C44 H44 113(6) . . ?
C44 C45 C46 119.9(9) . . ?
C44 C45 H45 123(5) . . ?
C46 C45 H45 117(5) . . ?
C45 C46 C41 121.0(8) . . ?
C45 C46 H46 119(5) . . ?
C41 C46 H46 120(5) . . ?
C52 C51 C56 118.0(7) . . ?
C52 C51 P2 124.5(6) . . ?
C56 C51 P2 117.5(6) . . ?
C53 C52 C51 122.1(7) . . ?
C53 C52 H52 119(6) . . ?
C51 C52 H52 119(6) . . ?
C54 C53 C52 119.0(8) . . ?
C54 C53 H53 123(5) . . ?
C52 C53 H53 118(5) . . ?
C53 C54 C55 120.4(8) . . ?
C53 C54 H54 115(6) . . ?
C55 C54 H54 125(6) . . ?
C54 C55 C56 119.9(8) . . ?
C54 C55 H55 124(5) . . ?
C56 C55 H55 115(6) . . ?
C55 C56 C51 120.5(8) . . ?
C55 C56 H56 121(5) . . ?
C51 C56 H56 119(5) . . ?
C62 C61 C66 119.5(7) . . ?
C62 C61 P2 116.1(5) . . ?
C66 C61 P2 124.2(6) . . ?
C63 C62 C61 121.6(8) . . ?
C63 C62 H62 118(5) . . ?
C61 C62 H62 120(5) . . ?
C62 C63 C64 118.5(9) . . ?
C62 C63 H63 116(6) . . ?
C64 C63 H63 124(6) . . ?
C65 C64 C63 120.8(8) . . ?
C65 C64 H64 122(6) . . ?
C63 C64 H64 117(6) . . ?
C64 C65 C66 120.9(8) . . ?
C64 C65 H65 118(5) . . ?
C66 C65 H65 121(5) . . ?
C65 C66 C61 118.8(8) . . ?
C65 C66 H66 123(6) . . ?
C61 C66 H66 118(6) . . ?
Cl02 C01 Cl01 113.2(6) . . ?
Cl02 C01 H011 108.9 . . ?
Cl01 C01 H011 108.9 . . ?
Cl02 C01 H012 108.9 . . ?
Cl01 C01 H012 108.9 . . ?
H011 C01 H012 107.8 . . ?
F2 B F2 130.2(11) . 2_656 ?
F2 B F2A 151.5(10) . . ?
F2 B F2A 62.4(8) 2_656 . ?
F2 B F2A 62.4(8) . 2_656 ?
F2 B F2A 151.5(10) 2_656 2_656 ?
F2A B F2A 120.9(12) . 2_656 ?
F2 B F1A 52.1(9) . 2_656 ?
F2 B F1A 93.8(9) 2_656 2_656 ?
F2A B F1A 107.2(6) . 2_656 ?
F2A B F1A 110.2(6) 2_656 2_656 ?
F2 B F1A 93.8(9) . . ?
F2 B F1A 52.1(9) 2_656 . ?
F2A B F1A 110.2(6) . . ?
F2A B F1A 107.2(6) 2_656 . ?
F1A B F1A 98.8(10) 2_656 . ?
F2 B F1 106.4(5) . . ?
F2 B F1 106.3(5) 2_656 . ?
F2A B F1 47.9(9) . . ?
F2A B F1 90.6(8) 2_656 . ?
F1A B F1 86.9(7) 2_656 . ?
F1A B F1 157.7(8) . . ?
F2 B F1 106.3(5) . 2_656 ?
F2 B F1 106.4(5) 2_656 2_656 ?
F2A B F1 90.6(8) . 2_656 ?
F2A B F1 47.9(9) 2_656 2_656 ?
F1A B F1 157.7(8) 2_656 2_656 ?
F1A B F1 86.9(7) . 2_656 ?
F1 B F1 95.9(9) . 2_656 ?

loop_
_geom_bond_atom_site_label_1
_geom_bond_atom_site_label_2
_geom_bond_distance
_geom_bond_site_symmetry_2
_geom_bond_publ_flag
Cu N2 1.994(5) . ?
Cu N1 2.133(6) . ?
Cu P1 2.225(2) . ?
Cu P2 2.238(2) . ?
N1 C1 1.332(9) . ?
N1 C5 1.346(8) . ?
N2 C6 1.327(8) . ?
N2 N3 1.380(7) . ?
N3 C6 1.321(8) 7_557 ?
N4 C5 1.319(9) . ?
N4 C3 1.322(9) . ?
C1 C2 1.353(11) . ?
C1 H1 1.05(8) . ?
C2 C3 1.386(10) . ?
C2 H2 0.89(8) . ?
C3 H3 0.94(8) . ?
C5 C6 1.470(9) . ?
C6 N3 1.321(8) 7_557 ?
P1 C11 1.802(8) . ?
P1 C21 1.816(7) . ?
P1 C31 1.825(7) . ?
C11 C16 1.378(11) . ?
C11 C12 1.382(10) . ?
C12 C13 1.365(11) . ?
C12 H12 0.87(8) . ?
C13 C14 1.370(13) . ?
C13 H13 0.96(8) . ?
C14 C15 1.365(13) . ?
C14 H14 0.73(10) . ?
C15 C16 1.371(11) . ?
C15 H15 1.01(9) . ?
C16 H16 0.89(8) . ?
C21 C26 1.368(10) . ?
C21 C22 1.380(11) . ?
C22 C23 1.368(11) . ?
C22 H22 0.94(8) . ?
C23 C24 1.356(12) . ?
C23 H23 0.94(9) . ?
C24 C25 1.363(13) . ?
C24 H24 0.81(9) . ?
C25 C26 1.381(11) . ?
C25 H25 0.93(9) . ?
C26 H26 0.88(8) . ?
C31 C36 1.358(11) . ?
C31 C32 1.369(10) . ?
C32 C33 1.383(10) . ?
C32 H32 0.88(8) . ?
C33 C34 1.348(14) . ?
C33 H33 0.86(9) . ?
C34 C35 1.356(15) . ?
C34 H34 0.95(9) . ?
C35 C36 1.372(12) . ?
C35 H35 0.92(10) . ?
C36 H36 0.89(10) . ?
P2 C61 1.810(7) . ?
P2 C41 1.814(7) . ?
P2 C51 1.824(7) . ?
C41 C42 1.373(11) . ?
C41 C46 1.380(11) . ?
C42 C43 1.371(12) . ?
C42 H42 0.91(8) . ?
C43 C44 1.388(14) . ?
C43 H43 0.84(9) . ?
C44 C45 1.361(13) . ?
C44 H44 0.90(9) . ?
C45 C46 1.379(10) . ?
C45 H45 1.05(9) . ?
C46 H46 0.94(8) . ?
C51 C52 1.372(10) . ?
C51 C56 1.378(10) . ?
C52 C53 1.369(11) . ?
C52 H52 0.77(8) . ?
C53 C54 1.363(11) . ?
C53 H53 1.01(8) . ?
C54 C55 1.371(12) . ?
C54 H54 0.88(8) . ?
C55 C56 1.376(11) . ?
C55 H55 0.92(9) . ?
C56 H56 0.94(8) . ?
C61 C62 1.368(11) . ?
C61 C66 1.396(10) . ?
C62 C63 1.359(11) . ?
C62 H62 0.92(8) . ?
C63 C64 1.386(13) . ?
C63 H63 0.84(8) . ?
C64 C65 1.356(13) . ?
C64 H64 0.86(9) . ?
C65 C66 1.368(12) . ?
C65 H65 1.05(9) . ?
C66 H66 0.88(8) . ?
C01 Cl02 1.689(10) . ?
C01 Cl01 1.717(10) . ?
C01 H011 0.9700 . ?
C01 H012 0.9700 . ?
B F2 1.304(8) . ?
B F2 1.304(8) 2_656 ?
B F2A 1.305(10) . ?
B F2A 1.305(10) 2_656 ?
B F1A 1.393(10) 2_656 ?
B F1A 1.393(10) . ?
B F1 1.406(9) . ?
B F1 1.406(9) 2_656 ?

loop_
_geom_torsion_atom_site_label_1
_geom_torsion_atom_site_label_2
_geom_torsion_atom_site_label_3
_geom_torsion_atom_site_label_4
_geom_torsion
_geom_torsion_site_symmetry_1
_geom_torsion_site_symmetry_2
_geom_torsion_site_symmetry_3
_geom_torsion_site_symmetry_4
_geom_torsion_publ_flag
N2 Cu N1 C1 171.9(7) . . . . ?
P1 Cu N1 C1 -74.9(7) . . . . ?
P2 Cu N1 C1 61.8(7) . . . . ?
N2 Cu N1 C5 8.3(5) . . . . ?
P1 Cu N1 C5 121.4(4) . . . . ?
P2 Cu N1 C5 -101.8(5) . . . . ?
N1 Cu N2 C6 0.1(5) . . . . ?
P1 Cu N2 C6 -110.8(5) . . . . ?
P2 Cu N2 C6 101.0(5) . . . . ?
N1 Cu N2 N3 172.1(6) . . . . ?
P1 Cu N2 N3 61.2(5) . . . . ?
P2 Cu N2 N3 -87.0(5) . . . . ?
C6 N2 N3 C6 1.1(10) . . . 7_557 ?
Cu N2 N3 C6 -170.9(5) . . . 7_557 ?
C5 N1 C1 C2 0.3(11) . . . . ?
Cu N1 C1 C2 -162.8(6) . . . . ?
N1 C1 C2 C3 2.5(12) . . . . ?
C5 N4 C3 C2 1.8(11) . . . . ?
C1 C2 C3 N4 -3.6(13) . . . . ?
C3 N4 C5 N1 1.2(11) . . . . ?
C3 N4 C5 C6 179.7(7) . . . . ?
C1 N1 C5 N4 -2.3(11) . . . . ?
Cu N1 C5 N4 163.9(6) . . . . ?
C1 N1 C5 C6 179.2(6) . . . . ?
Cu N1 C5 C6 -14.6(7) . . . . ?
N3 N2 C6 N3 -1.3(12) . . . 7_557 ?
Cu N2 C6 N3 171.3(6) . . . 7_557 ?
N3 N2 C6 C5 179.6(6) . . . . ?
Cu N2 C6 C5 -7.9(8) . . . . ?
N4 C5 C6 N3 17.4(10) . . . 7_557 ?
N1 C5 C6 N3 -164.0(6) . . . 7_557 ?
N4 C5 C6 N2 -163.3(6) . . . . ?
N1 C5 C6 N2 15.3(9) . . . . ?
N2 Cu P1 C11 118.2(3) . . . . ?
N1 Cu P1 C11 29.8(3) . . . . ?
P2 Cu P1 C11 -97.6(3) . . . . ?
N2 Cu P1 C21 2.8(3) . . . . ?
N1 Cu P1 C21 -85.6(3) . . . . ?
P2 Cu P1 C21 147.1(3) . . . . ?
N2 Cu P1 C31 -124.6(3) . . . . ?
N1 Cu P1 C31 146.9(3) . . . . ?
P2 Cu P1 C31 19.6(3) . . . . ?
C21 P1 C11 C16 48.9(7) . . . . ?
C31 P1 C11 C16 157.3(6) . . . . ?
Cu P1 C11 C16 -75.5(6) . . . . ?
C21 P1 C11 C12 -139.2(6) . . . . ?
C31 P1 C11 C12 -30.8(7) . . . . ?
Cu P1 C11 C12 96.4(6) . . . . ?
C16 C11 C12 C13 1.7(12) . . . . ?
P1 C11 C12 C13 -170.2(6) . . . . ?
C11 C12 C13 C14 -2.7(13) . . . . ?
C12 C13 C14 C15 2.4(14) . . . . ?
C13 C14 C15 C16 -1.1(14) . . . . ?
C14 C15 C16 C11 0.1(13) . . . . ?
C12 C11 C16 C15 -0.4(12) . . . . ?
P1 C11 C16 C15 171.8(7) . . . . ?
C11 P1 C21 C26 -148.7(6) . . . . ?
C31 P1 C21 C26 102.6(6) . . . . ?
Cu P1 C21 C26 -32.2(7) . . . . ?
C11 P1 C21 C22 30.5(7) . . . . ?
C31 P1 C21 C22 -78.2(7) . . . . ?
Cu P1 C21 C22 147.0(5) . . . . ?
C26 C21 C22 C23 -0.7(11) . . . . ?
P1 C21 C22 C23 -179.9(6) . . . . ?
C21 C22 C23 C24 1.8(12) . . . . ?
C22 C23 C24 C25 -2.4(13) . . . . ?
C23 C24 C25 C26 1.9(13) . . . . ?
C22 C21 C26 C25 0.2(12) . . . . ?
P1 C21 C26 C25 179.4(6) . . . . ?
C24 C25 C26 C21 -0.8(13) . . . . ?
C11 P1 C31 C36 -77.2(8) . . . . ?
C21 P1 C31 C36 31.2(8) . . . . ?
Cu P1 C31 C36 164.8(7) . . . . ?
C11 P1 C31 C32 105.7(6) . . . . ?
C21 P1 C31 C32 -145.9(6) . . . . ?
Cu P1 C31 C32 -12.3(7) . . . . ?
C36 C31 C32 C33 0.1(12) . . . . ?
P1 C31 C32 C33 177.3(6) . . . . ?
C31 C32 C33 C34 -0.9(13) . . . . ?
C32 C33 C34 C35 3.0(15) . . . . ?
C33 C34 C35 C36 -4.4(17) . . . . ?
C32 C31 C36 C35 -1.4(14) . . . . ?
P1 C31 C36 C35 -178.4(8) . . . . ?
C34 C35 C36 C31 3.6(17) . . . . ?
N2 Cu P2 C61 75.6(3) . . . . ?
N1 Cu P2 C61 159.1(3) . . . . ?
P1 Cu P2 C61 -69.7(3) . . . . ?
N2 Cu P2 C41 -161.7(3) . . . . ?
N1 Cu P2 C41 -78.2(3) . . . . ?
P1 Cu P2 C41 53.0(3) . . . . ?
N2 Cu P2 C51 -42.8(3) . . . . ?
N1 Cu P2 C51 40.7(3) . . . . ?
P1 Cu P2 C51 171.9(3) . . . . ?
C61 P2 C41 C42 -58.6(7) . . . . ?
C51 P2 C41 C42 50.6(7) . . . . ?
Cu P2 C41 C42 177.9(6) . . . . ?
C61 P2 C41 C46 127.0(6) . . . . ?
C51 P2 C41 C46 -123.8(6) . . . . ?
Cu P2 C41 C46 3.5(7) . . . . ?
C46 C41 C42 C43 -0.5(12) . . . . ?
P2 C41 C42 C43 -174.9(7) . . . . ?
C41 C42 C43 C44 1.0(13) . . . . ?
C42 C43 C44 C45 -0.9(13) . . . . ?
C43 C44 C45 C46 0.2(13) . . . . ?
C44 C45 C46 C41 0.3(12) . . . . ?
C42 C41 C46 C45 -0.1(12) . . . . ?
P2 C41 C46 C45 174.5(6) . . . . ?
C61 P2 C51 C52 -8.5(7) . . . . ?
C41 P2 C51 C52 -120.5(7) . . . . ?
Cu P2 C51 C52 112.6(6) . . . . ?
C61 P2 C51 C56 171.9(6) . . . . ?
C41 P2 C51 C56 59.9(7) . . . . ?
Cu P2 C51 C56 -66.9(6) . . . . ?
C56 C51 C52 C53 0.8(12) . . . . ?
P2 C51 C52 C53 -178.8(6) . . . . ?
C51 C52 C53 C54 -0.6(12) . . . . ?
C52 C53 C54 C55 0.2(13) . . . . ?
C53 C54 C55 C56 0.0(14) . . . . ?
C54 C55 C56 C51 0.1(14) . . . . ?
C52 C51 C56 C55 -0.5(12) . . . . ?
P2 C51 C56 C55 179.1(7) . . . . ?
C41 P2 C61 C62 178.5(6) . . . . ?
C51 P2 C61 C62 71.7(6) . . . . ?
Cu P2 C61 C62 -54.1(6) . . . . ?
C41 P2 C61 C66 -5.7(7) . . . . ?
C51 P2 C61 C66 -112.5(7) . . . . ?
Cu P2 C61 C66 121.7(6) . . . . ?
C66 C61 C62 C63 1.9(12) . . . . ?
P2 C61 C62 C63 177.9(6) . . . . ?
C61 C62 C63 C64 -1.6(13) . . . . ?
C62 C63 C64 C65 -0.3(13) . . . . ?
C63 C64 C65 C66 1.8(14) . . . . ?
C64 C65 C66 C61 -1.5(13) . . . . ?
C62 C61 C66 C65 -0.4(12) . . . . ?
P2 C61 C66 C65 -176.0(6) . . . . ?
